data_2211655
loop_
_publ_author_name
'Zatovsky, Igor V.'
'Strutynska, Nataliya Yu.'
'Baumer, Vyacheslav N.'
'Slobodyanik, Nikolay S.'
'Shishkin, Oleg V.'

_publ_section_title
;
 Caesium calcium <i>cyclo</i>-triphosphate, CsCaP~3~O~9~
;
_journal_coeditor_code WM2070
_journal_issue 12
_journal_name_full 'Acta Crystallographica Section E'
_journal_page_first i263
_journal_page_last i265
_journal_paper_doi 10.1107/S160053680604832X
_journal_volume 62
_journal_year 2006
_chemical_formula_moiety 'Cs Ca (P3 O9)'
_chemical_formula_structural 'Cs Ca (P3 O9)'
_chemical_formula_sum 'Ca Cs O9 P3'
_chemical_formula_weight 409.9
_chemical_name_systematic
;
Caesium calcium cyclo-triphosphate
;
_space_group_IT_number 62
_symmetry_cell_setting orthorhombic
_symmetry_space_group_name_Hall '-P 2ac 2n'
_symmetry_space_group_name_H-M 'P n m a'
_atom_sites_solution_primary direct
_audit_creation_method 'WinGX routine CIF_UPDATE'
_cell_angle_alpha 90
_cell_angle_beta 90
_cell_angle_gamma 90
_cell_formula_units_Z 4
_cell_length_a 9.8287(2)
_cell_length_b 7.56420(10)
_cell_length_c 12.7905(2)
_cell_measurement_reflns_used 13085
_cell_measurement_temperature 293(2)
_cell_measurement_theta_max 30.0
_cell_measurement_theta_min 2.61
_cell_volume 950.93(3)
_computing_cell_refinement 'CrysAlis CCD'
_computing_data_collection 'CrysAlis CCD (Oxford Diffraction, 2005)'
_computing_data_reduction 'CrysAlis RED (Oxford Diffraction, 2005)'
_computing_molecular_graphics 'DIAMOND (Brandenburg, 1999)'
_computing_publication_material 'WinGX (Farrugia, 1999)'
_computing_structure_refinement 'SHELXL97 (Sheldrick, 1997)'
_computing_structure_solution 'SHELXS97 (Sheldrick, 1997)'
_diffrn_ambient_temperature 293(2)
_diffrn_measured_fraction_theta_full 1
_diffrn_measured_fraction_theta_max 1
_diffrn_measurement_device_type 'Oxford Xcalibur-3 CCD area-detector'
_diffrn_measurement_method '\f and \w'
_diffrn_radiation_monochromator graphite
_diffrn_radiation_source 'fine-focus sealed tube'
_diffrn_radiation_type MoK\a
_diffrn_radiation_wavelength 0.71073
_diffrn_reflns_av_R_equivalents 0.0296
_diffrn_reflns_limit_h_max 13
_diffrn_reflns_limit_h_min -13
_diffrn_reflns_limit_k_max 10
_diffrn_reflns_limit_k_min -10
_diffrn_reflns_limit_l_max 17
_diffrn_reflns_limit_l_min -17
_diffrn_reflns_number 13085
_diffrn_reflns_theta_full 30
_diffrn_reflns_theta_max 30
_diffrn_reflns_theta_min 2.61
_diffrn_standards_number 0
_exptl_absorpt_coefficient_mu 4.96
_exptl_absorpt_correction_T_max 0.8654
_exptl_absorpt_correction_T_min 0.7895
_exptl_absorpt_correction_type multi-scan
_exptl_absorpt_process_details '(Blessing, 1995)'
_exptl_crystal_colour colourless
_exptl_crystal_density_diffrn 2.863
_exptl_crystal_density_method 'not measured'
_exptl_crystal_description prism
_exptl_crystal_F_000 768
_exptl_crystal_size_max 0.05
_exptl_crystal_size_mid 0.04
_exptl_crystal_size_min 0.03
_refine_diff_density_max 0.696
_refine_diff_density_min -0.523
_refine_ls_extinction_method none
_refine_ls_goodness_of_fit_ref 1.131
_refine_ls_matrix_type full
_refine_ls_number_parameters 73
_refine_ls_number_reflns 1482
_refine_ls_number_restraints 0
_refine_ls_restrained_S_all 1.131
_refine_ls_R_factor_all 0.0294
_refine_ls_R_factor_gt 0.0199
_refine_ls_shift/su_max 0.001
_refine_ls_structure_factor_coef Fsqd
_refine_ls_weighting_details 'w = 1/[\s^2^(Fo^2^)+(0.0198P)^2^+0.1458P] where P=(Fo^2^+2Fc^2^)/3'
_refine_ls_weighting_scheme calc
_refine_ls_wR_factor_gt 0.0377
_refine_ls_wR_factor_ref 0.0411
_reflns_number_gt 1278
_reflns_number_total 1482
_reflns_threshold_expression I>2\s(I)
_cod_data_source_file wm2070.cif
_cod_data_source_block I
_cod_database_code 2211655
_cod_database_fobs_code 2211655

loop_
_symmetry_equiv_pos_as_xyz
'x, y, z'
'-x+1/2, -y, z+1/2'
'-x, y+1/2, -z'
'x+1/2, -y+1/2, -z+1/2'
'-x, -y, -z'
'x-1/2, y, -z-1/2'
'x, -y-1/2, z'
'-x-1/2, y-1/2, z-1/2'

loop_
_atom_site_type_symbol
_atom_site_label
_atom_site_fract_x
_atom_site_fract_y
_atom_site_fract_z
_atom_site_U_iso_or_equiv
_atom_site_adp_type
_atom_site_calc_flag
_atom_site_refinement_flags
_atom_site_occupancy
Cs Cs 0.88820(2) 0.25 0.584738(15) 0.02104(6) Uani d S 1
Ca Ca 0.98661(5) 0.75 0.72159(4) 0.00923(11) Uani d S 1
P P1 0.74820(5) 0.55310(7) 0.35240(4) 0.01042(10) Uani d . 1
P P2 0.70743(7) 0.75 0.54177(6) 0.01197(15) Uani d S 1
O O1 0.67746(15) 0.5850(2) 0.46443(11) 0.0162(3) Uani d . 1
O O2 0.64565(15) 0.4838(2) 0.27912(12) 0.0229(4) Uani d . 1
O O3 0.87732(15) 0.4558(2) 0.36703(12) 0.0196(3) Uani d . 1
O O4 0.8540(2) 0.75 0.56819(16) 0.0221(5) Uani d S 1
O O5 0.7892(2) 0.75 0.31724(16) 0.0142(4) Uani d S 1
O O6 0.6039(2) 0.75 0.62422(17) 0.0236(5) Uani d S 1

loop_
_atom_site_aniso_label
_atom_site_aniso_U_11
_atom_site_aniso_U_22
_atom_site_aniso_U_33
_atom_site_aniso_U_12
_atom_site_aniso_U_13
_atom_site_aniso_U_23
Cs 0.02398(10) 0.02403(11) 0.01511(10) 0 0.00151(8) 0
Ca 0.0094(2) 0.0096(3) 0.0086(2) 0 -0.00030(19) 0
P1 0.0134(2) 0.0076(2) 0.0103(2) -0.00068(18) -0.00013(17) -0.00092(18)
P2 0.0138(3) 0.0150(4) 0.0072(3) 0 0.0012(3) 0
O1 0.0202(7) 0.0136(7) 0.0148(7) -0.0020(6) 0.0035(6) 0.0004(6)
O2 0.0256(8) 0.0237(9) 0.0195(8) -0.0097(7) -0.0056(6) -0.0034(7)
O3 0.0210(8) 0.0174(8) 0.0203(8) 0.0093(6) 0.0019(6) 0.0010(6)
O4 0.0160(10) 0.0373(14) 0.0130(11) 0 -0.0036(8) 0
O5 0.0209(10) 0.0096(10) 0.0121(10) 0 0.0059(8) 0
O6 0.0249(12) 0.0306(13) 0.0153(10) 0 0.0089(9) 0

loop_
_atom_type_symbol
_atom_type_description
_atom_type_scat_dispersion_real
_atom_type_scat_dispersion_imag
_atom_type_scat_source
O O 0.0106 0.006 'International Tables Vol C Tables 4.2.6.8 and 6.1.1.4'
P P 0.1023 0.0942 'International Tables Vol C Tables 4.2.6.8 and 6.1.1.4'
Ca Ca 0.2262 0.3064 'International Tables Vol C Tables 4.2.6.8 and 6.1.1.4'
Cs Cs -0.368 2.1192 'International Tables Vol C Tables 4.2.6.8 and 6.1.1.4'

loop_
_geom_angle_atom_site_label_1
_geom_angle_atom_site_label_2
_geom_angle_atom_site_label_3
_geom_angle_site_symmetry_1
_geom_angle_site_symmetry_3
_geom_angle
_geom_angle_publ_flag
O3 Cs O3 7_565 . 58.37(6) no
O3 Cs O4 7_565 5_766 59.56(4) no
O3 Cs O4 . 5_766 59.56(4) no
O3 Cs O2 7_565 2_665 167.45(4) no
O3 Cs O2 . 2_665 111.44(4) no
O4 Cs O2 5_766 2_665 123.66(4) no
O3 Cs O2 7_565 8_756 111.44(4) no
O3 Cs O2 . 8_756 167.45(4) no
O4 Cs O2 5_766 8_756 123.66(4) no
O2 Cs O2 2_665 8_756 77.52(6) no
O3 Cs O3 7_565 5_766 121.42(2) no
O3 Cs O3 . 5_766 81.72(4) no
O4 Cs O3 5_766 5_766 63.67(4) no
O2 Cs O3 2_665 5_766 59.99(4) no
O2 Cs O3 8_756 5_766 110.73(4) no
O3 Cs O3 7_565 3_746 81.72(4) no
O3 Cs O3 . 3_746 121.42(2) no
O4 Cs O3 5_766 3_746 63.67(4) no
O2 Cs O3 2_665 3_746 110.73(4) no
O2 Cs O3 8_756 3_746 59.99(4) no
O3 Cs O3 5_766 3_746 86.02(5) no
O3 Cs O5 7_565 5_766 110.61(4) no
O3 Cs O5 . 5_766 110.61(4) no
O4 Cs O5 5_766 5_766 59.25(5) no
O2 Cs O5 2_665 5_766 79.16(4) no
O2 Cs O5 8_756 5_766 79.16(4) no
O3 Cs O5 5_766 5_766 43.42(3) no
O3 Cs O5 3_746 5_766 43.42(3) no
O3 Cs O5 7_565 2_665 137.36(3) no
O3 Cs O5 . 2_665 137.36(3) no
O4 Cs O5 5_766 2_665 158.06(5) no
O2 Cs O5 2_665 2_665 44.03(3) no
O2 Cs O5 8_756 2_665 44.03(3) no
O3 Cs O5 5_766 2_665 101.20(4) no
O3 Cs O5 3_746 2_665 101.20(4) no
O5 Cs O5 5_766 2_665 98.81(2) no
O3 Cs O1 7_565 7_565 42.94(3) no
O3 Cs O1 . 7_565 87.20(4) no
O4 Cs O1 5_766 7_565 101.14(3) no
O2 Cs O1 2_665 7_565 135.09(4) no
O2 Cs O1 8_756 7_565 80.27(4) no
O3 Cs O1 5_766 7_565 164.36(4) no
O3 Cs O1 3_746 7_565 90.40(3) no
O5 Cs O1 5_766 7_565 133.56(3) no
O5 Cs O1 2_665 7_565 94.43(3) no
O3 Cs O1 7_565 . 87.20(4) no
O3 Cs O1 . . 42.94(3) no
O4 Cs O1 5_766 . 101.14(3) no
O2 Cs O1 2_665 . 80.27(4) no
O2 Cs O1 8_756 . 135.09(4) no
O3 Cs O1 5_766 . 90.40(3) no
O3 Cs O1 3_746 . 164.36(4) no
O5 Cs O1 5_766 . 133.56(3) no
O5 Cs O1 2_665 . 94.43(3) no
O1 Cs O1 7_565 . 88.96(5) no
O3 Cs O4 7_565 1_545 57.56(4) no
O3 Cs O4 . 1_545 115.69(4) no
O4 Cs O4 5_766 1_545 92.06(3) no
O2 Cs O4 2_665 1_545 131.03(4) no
O2 Cs O4 8_756 1_545 53.93(4) no
O3 Cs O4 5_766 1_545 138.70(4) no
O3 Cs O4 3_746 1_545 52.73(4) no
O5 Cs O4 5_766 1_545 95.89(3) no
O5 Cs O4 2_665 1_545 90.19(3) no
O1 Cs O4 7_565 1_545 39.55(4) no
O1 Cs O4 . 1_545 128.51(4) no
O6 Ca O2 6_657 2_665 90.51(6) no
O6 Ca O2 6_657 8_766 90.51(6) no
O2 Ca O2 2_665 8_766 99.62(9) no
O6 Ca O3 6_657 5_766 97.45(6) no
O2 Ca O3 2_665 5_766 88.10(6) no
O2 Ca O3 8_766 5_766 168.89(6) no
O6 Ca O3 6_657 3_756 97.45(6) no
O2 Ca O3 2_665 3_756 168.89(6) no
O2 Ca O3 8_766 3_756 88.10(6) no
O3 Ca O3 5_766 3_756 83.20(8) no
O6 Ca O4 6_657 . 176.71(8) no
O2 Ca O4 2_665 . 87.37(5) no
O2 Ca O4 8_766 . 87.37(5) no
O3 Ca O4 5_766 . 85.00(6) no
O3 Ca O4 3_756 . 85.00(6) no
O6 Ca Cs 6_657 5_766 132.27(6) no
O2 Ca Cs 2_665 5_766 118.14(4) no
O2 Ca Cs 8_766 5_766 118.14(4) no
O3 Ca Cs 5_766 5_766 50.79(4) no
O3 Ca Cs 3_756 5_766 50.79(4) no
O4 Ca Cs . 5_766 51.02(5) no
O6 Ca Cs 6_657 . 117.860(7) no
O2 Ca Cs 2_665 . 47.76(4) no
O2 Ca Cs 8_766 . 132.72(4) no
O3 Ca Cs 5_766 . 49.02(4) no
O3 Ca Cs 3_756 . 121.20(4) no
O4 Ca Cs . . 62.232(7) no
Cs Ca Cs 5_766 . 71.179(8) no
O6 Ca Cs 6_657 1_565 117.860(7) no
O2 Ca Cs 2_665 1_565 132.72(4) no
O2 Ca Cs 8_766 1_565 47.76(4) no
O3 Ca Cs 5_766 1_565 121.20(4) no
O3 Ca Cs 3_756 1_565 49.02(4) no
O4 Ca Cs . 1_565 62.232(7) no
Cs Ca Cs 5_766 1_565 71.179(8) no
Cs Ca Cs . 1_565 124.263(14) no
O2 P1 O3 . . 119.37(10) no
O2 P1 O5 . . 108.89(11) no
O3 P1 O5 . . 106.34(10) no
O2 P1 O1 . . 108.90(9) no
O3 P1 O1 . . 109.41(9) no
O5 P1 O1 . . 102.61(9) yes
O2 P1 Cs . 5_766 151.88(7) no
O3 P1 Cs . 5_766 52.15(6) no
O5 P1 Cs . 5_766 58.74(8) no
O1 P1 Cs . 5_766 98.79(6) no
O2 P1 Cs . 2_664 49.70(7) no
O3 P1 Cs . 2_664 125.88(6) no
O5 P1 Cs . 2_664 59.70(8) no
O1 P1 Cs . 2_664 124.44(6) no
Cs P1 Cs 5_766 2_664 109.848(12) no
O2 P1 Cs . . 120.29(7) no
O3 P1 Cs . . 47.55(6) no
O5 P1 Cs . . 130.77(8) no
O1 P1 Cs . . 64.74(6) no
Cs P1 Cs 5_766 . 75.746(9) no
Cs P1 Cs 2_664 . 166.707(15) no
O6 P2 O4 . . 120.79(14) no
O6 P2 O1 . . 108.25(8) no
O4 P2 O1 . . 108.45(8) no
O6 P2 O1 . 7_575 108.25(8) no
O4 P2 O1 . 7_575 108.45(8) no
O1 P2 O1 . 7_575 100.81(11) yes
O6 P2 Cs . 1_565 101.48(4) no
O4 P2 Cs . 1_565 63.883(10) no
O1 P2 Cs . 1_565 147.97(6) no
O1 P2 Cs 7_575 1_565 57.64(6) no
O6 P2 Cs . . 101.48(4) no
O4 P2 Cs . . 63.883(10) no
O1 P2 Cs . . 57.64(5) no
O1 P2 Cs 7_575 . 147.97(6) no
Cs P2 Cs 1_565 . 127.629(19) no
P1 O1 P2 . . 125.47(10) yes
P1 O1 Cs . . 91.51(6) no
P2 O1 Cs . . 100.13(7) no
P1 O2 Ca . 2_664 149.16(11) no
P1 O2 Cs . 2_664 109.86(8) no
Ca O2 Cs 2_664 2_664 100.05(5) no
P1 O3 Ca . 5_766 139.36(10) no
P1 O3 Cs . . 112.45(8) no
Ca O3 Cs 5_766 . 94.53(5) no
P1 O3 Cs . 5_766 106.88(8) no
Ca O3 Cs 5_766 5_766 98.13(5) no
Cs O3 Cs . 5_766 98.28(4) no
P2 O4 Ca . . 136.78(13) no
P2 O4 Cs . 5_766 129.13(11) no
Ca O4 Cs . 5_766 94.09(7) no
P2 O4 Cs . 1_565 95.66(3) no
Ca O4 Cs . 1_565 84.54(3) no
Cs O4 Cs 5_766 1_565 87.94(3) no
P2 O4 Cs . . 95.66(3) no
Ca O4 Cs . . 84.54(3) no
Cs O4 Cs 5_766 . 87.94(3) no
Cs O4 Cs 1_565 . 168.02(6) no
P1 O5 P1 7_575 . 135.84(13) yes
P1 O5 Cs 7_575 5_766 97.50(8) no
P1 O5 Cs . 5_766 97.50(8) no
P1 O5 Cs 7_575 2_664 96.57(8) no
P1 O5 Cs . 2_664 96.57(8) no
Cs O5 Cs 5_766 2_664 141.97(6) no
P2 O6 Ca . 6_557 166.31(16) no

loop_
_geom_bond_atom_site_label_1
_geom_bond_atom_site_label_2
_geom_bond_site_symmetry_2
_geom_bond_distance
_geom_bond_publ_flag
Cs O3 7_565 3.1918(15) ?
Cs O3 . 3.1918(15) y
Cs O4 5_766 3.201(2) y
Cs O2 2_665 3.2168(17) y
Cs O2 8_756 3.2168(17) no
Cs O3 5_766 3.2628(16) y
Cs O3 3_746 3.2628(16) no
Cs O5 5_766 3.409(2) y
Cs O5 2_665 3.448(2) y
Cs O1 7_565 3.6166(15) ?
Cs O1 . 3.6166(15) y
Cs O4 . 3.8029(2) y
Cs O4 1_545 3.8029(2) no
Ca O6 6_657 2.284(2) yes
Ca O2 2_665 2.3148(16) yes
Ca O2 8_766 2.3148(16) no
Ca O3 5_766 2.3443(15) no
Ca O3 3_756 2.3443(15) yes
Ca O4 . 2.355(2) yes
Ca Cs 5_766 4.1067(6) no
Ca Cs 1_565 4.2783(3) no
P1 O2 . 1.4729(15) yes
P1 O3 . 1.4791(15) yes
P1 O5 . 1.6072(9) yes
P1 O1 . 1.6108(15) yes
P1 Cs 5_766 3.9542(5) no
P1 Cs 2_664 3.9669(5) no
P2 O6 . 1.466(2) yes
P2 O4 . 1.480(2) yes
P2 O1 . 1.6196(16) yes
P2 O1 7_575 1.6196(16) y
P2 Cs 1_565 4.2147(3) no
